data_7702404
loop_
_publ_author_name
'Janiak, Christoph'
'Uehlin, Lars'
'Wu, He-Ping'
'Kl\"ufers, Peter'
'Piotrowski, Holger'
'Scharmann, Tobias G.'

_publ_section_title
;
 Co-ordination engineering: when can one speak of an
 &#x201C;understanding&#x201D;? Case study of the multidentate ligand
 2,2&#x2032;-dimethyl-4,4&#x2032;-bipyrimidine&#x200A;&#x2020;
;
_journal_issue 17
_journal_name_full 'Journal of the Chemical Society, Dalton Transactions'
_journal_page_first 3121
_journal_paper_doi 10.1039/a904829d
_journal_year 1999
_chemical_compound_source 'crystal provided by J. Janiak, Uni FR'
_chemical_formula_moiety '(C10 H10 N4), Cu2, I2'
_chemical_formula_sum 'C10 H10 Cu2 I2 N4'
_chemical_formula_weight 567.114
_chemical_name_common '[(dmbp)Cu2I2]'
_chemical_name_systematic (\m-2,2'-dimethyl-4,4'-bipyrimidine)-di(\m3-iodo)-dicopper(I)
_space_group_IT_number 2
_space_group_name_Hall '-P 1'
_space_group_name_H-M_alt 'P -1'
_symmetry_cell_setting triclinic
_symmetry_Int_Tables_number 2
_symmetry_space_group_name_H-M 'P -1'
_atom_sites_solution_hydrogens geom
_atom_sites_solution_primary direct
_atom_sites_solution_secondary difmap
_audit_block_code Cu2_dmbp_I2_c001_jan
_audit_creation_method 'form98_1/compatible with shelxl97-2'
_cell_angle_alpha 91.81(2)
_cell_angle_beta 101.993(18)
_cell_angle_gamma 88.544(19)
_cell_formula_units_Z 1
_cell_length_a 7.7509(12)
_cell_length_b 10.5927(18)
_cell_length_c 4.2001(7)
_cell_measurement_reflns_used 2985
_cell_measurement_temperature 200(3)
_cell_measurement_theta_max 27.85
_cell_measurement_theta_min 8.5
_cell_volume 337.08(10)
_computing_cell_refinement 'Stoe IPDS software (Darmstadt, Germany)'
_computing_data_collection 'Stoe IPDS software (Darmstadt, Germany)'
_computing_data_reduction 'Stoe IPDS software (Darmstadt, Germany)'
_computing_molecular_graphics
;ORTEP (M. N. Burnett, C. K. Johnson, ORTEP-III: Oak Ridge Thermal 
Ellipsoid
 Plot Program for Crystal Structure Illustrations, Oak Ridge National
 Laboratory Report ORNL-6895, 1996). Windows version (L. J. Farrugia, 
Univ.
 Glasgow) used --- SCHAKAL (E. Keller, University of  Freiburg 
(Breisgau),
 Germany, 1995).
;
_computing_publication_material
;PLATON (A. L. Spek, Acta Crystallogr, Sect. A, 1990, 46, C34, 1995 
version).
--- T.B.Cohen, Pure Appl. Chem. 1996,68,2339-2359 (atomic masses).
;
_computing_structure_refinement 'SHELXL-97 (G. M. Sheldrick. University of G\"ottingen, 97-2 version)'
_computing_structure_solution 'SIR97 (Cascarano et al.,Acta Crystallogr., Sect A, 1996, C79)'
_diffrn_ambient_temperature 200(3)
_diffrn_measured_fraction_theta_full 0.920
_diffrn_measured_fraction_theta_max 0.920
_diffrn_measurement_device 'image-plate area detector'
_diffrn_measurement_device_type 'Stoe IPDS'
_diffrn_measurement_method 'area detection'
_diffrn_radiation_monochromator graphite
_diffrn_radiation_source 'fine-focus sealed tube'
_diffrn_radiation_type MoK\a
_diffrn_radiation_wavelength 0.71073
_diffrn_reflns_av_R_equivalents 0.0343
_diffrn_reflns_av_sigmaI/netI 0.0347
_diffrn_reflns_limit_h_max 9
_diffrn_reflns_limit_h_min -10
_diffrn_reflns_limit_k_max 13
_diffrn_reflns_limit_k_min -13
_diffrn_reflns_limit_l_max 5
_diffrn_reflns_limit_l_min -5
_diffrn_reflns_number 3494
_diffrn_reflns_theta_full 27.89
_diffrn_reflns_theta_max 27.89
_diffrn_reflns_theta_min 2.69
_exptl_absorpt_coefficient_mu 7.719
_exptl_absorpt_correction_T_max 0.5565
_exptl_absorpt_correction_T_min 0.3583
_exptl_absorpt_correction_type numerical
_exptl_absorpt_process_details 'XRed, rev. 1.06, Stoe (Darmstadt, Germany)'
_exptl_crystal_colour red
_exptl_crystal_density_diffrn 2.7938(8)
_exptl_crystal_density_method none
_exptl_crystal_description prism
_exptl_crystal_F_000 262
_exptl_crystal_size_max 0.16
_exptl_crystal_size_mid 0.14
_exptl_crystal_size_min 0.10
_refine_diff_density_max 1.601
_refine_diff_density_min -0.714
_refine_diff_density_rms 0.170
_refine_ls_extinction_method none
_refine_ls_goodness_of_fit_ref 0.999
_refine_ls_hydrogen_treatment refall
_refine_ls_matrix_type full
_refine_ls_number_parameters 97
_refine_ls_number_reflns 1492
_refine_ls_number_restraints 0
_refine_ls_restrained_S_all 0.999
_refine_ls_R_factor_all 0.0265
_refine_ls_R_factor_gt 0.0231
_refine_ls_shift/su_max 0.000
_refine_ls_shift/su_mean 0.000
_refine_ls_structure_factor_coef Fsqd
_refine_ls_weighting_scheme calc
_refine_ls_wR_factor_gt 0.0544
_refine_ls_wR_factor_ref 0.0553
_reflns_number_gt 1358
_reflns_number_total 1492
_reflns_threshold_expression >2sigma(I)
_cod_data_source_file 904829d.txt
_cod_data_source_block c001
_cod_depositor_comments
;
The following automatic conversions were performed:

data name '_atom_site_symetry_multiplicity' was replaced with
'_atom_site_symmetry_multiplicity' as specified in the replacement
file
'/home/saulius/struct/COD-crude-data/automatic-downloads/DataCite-retrospective/RSC/depositions/lib/lists/replacement-tags.lst'.

Automatic conversion script
Id: cif_correct_tags 6909 2019-04-08 15:41:33Z antanas 
;
_cod_database_code 7702404
_diffr_source_type 'Spellman DF4 Series'
_diffr_source_power 1.2

loop_
_symmetry_equiv_pos_as_xyz
'x, y, z'
'-x, -y, -z'

loop_
_atom_site_label
_atom_site_type_symbol
_atom_site_fract_x
_atom_site_fract_y
_atom_site_fract_z
_atom_site_U_iso_or_equiv
_atom_site_adp_type
_atom_site_occupancy
_atom_site_symmetry_multiplicity
_atom_site_calc_flag
I I 0.78437(3) -0.08075(2) 0.72059(5) 0.01407(9) Uani 1 1 d
Cu Cu 0.87631(6) 0.05871(4) 0.28710(11) 0.01858(12) Uani 1 1 d
N1 N 0.7322(4) 0.2217(3) 0.2079(8) 0.0156(6) Uani 1 1 d
C2 C 0.7774(5) 0.3338(3) 0.3552(8) 0.0140(7) Uani 1 1 d
C3 C 0.9389(5) 0.3390(4) 0.6212(10) 0.0198(7) Uiso 1 1 d
H31 H 1.029(6) 0.351(4) 0.528(11) 0.017(11) Uiso 1 1 d
H32 H 0.948(7) 0.258(5) 0.746(12) 0.031(13) Uiso 1 1 d
H33 H 0.942(7) 0.404(6) 0.778(14) 0.047(16) Uiso 1 1 d
N3 N 0.6904(4) 0.4425(3) 0.2815(7) 0.0161(6) Uani 1 1 d
C4 C 0.5460(5) 0.4390(3) 0.0416(8) 0.0140(7) Uani 1 1 d
C5 C 0.4868(5) 0.3280(3) -0.1150(10) 0.0204(8) Uani 1 1 d
H5 H 0.397(6) 0.328(4) -0.266(10) 0.011(10) Uiso 1 1 d
C6 C 0.5842(5) 0.2198(3) -0.0243(10) 0.0183(8) Uani 1 1 d
H6 H 0.542(5) 0.138(4) -0.131(9) 0.006(9) Uiso 1 1 d

loop_
_atom_site_aniso_label
_atom_site_aniso_U_11
_atom_site_aniso_U_22
_atom_site_aniso_U_33
_atom_site_aniso_U_23
_atom_site_aniso_U_13
_atom_site_aniso_U_12
I 0.01327(12) 0.01455(12) 0.01403(12) 0.00093(8) 0.00185(8) -0.00070(8)
Cu 0.0174(2) 0.0144(2) 0.0230(2) 0.00594(17) 0.00183(18) 0.00533(18)
N1 0.0120(14) 0.0123(13) 0.0226(15) 0.0042(11) 0.0036(12) 0.0040(11)
C2 0.0142(17) 0.0150(15) 0.0136(15) 0.0049(13) 0.0047(13) 0.0027(13)
N3 0.0152(15) 0.0130(13) 0.0183(14) 0.0026(11) -0.0002(12) 0.0032(11)
C4 0.0122(16) 0.0147(16) 0.0151(15) 0.0038(13) 0.0028(13) 0.0027(14)
C5 0.0145(17) 0.0161(16) 0.0270(19) 0.0010(15) -0.0037(15) 0.0043(14)
C6 0.0136(17) 0.0110(15) 0.0302(19) 0.0024(14) 0.0038(15) 0.0012(13)

loop_
_atom_type_symbol
_atom_type_description
_atom_type_scat_dispersion_real
_atom_type_scat_dispersion_imag
_atom_type_scat_source
C C 0.0033 0.0016 'International Tables Vol C Tables 4.2.6.8 and 6.1.1.4'
H H 0.0000 0.0000 'International Tables Vol C Tables 4.2.6.8 and 6.1.1.4'
Cu Cu 0.3201 1.2651 'International Tables Vol C Tables 4.2.6.8 and 6.1.1.4'
I I -0.4742 1.8119 'International Tables Vol C Tables 4.2.6.8 and 6.1.1.4'
N N 0.0061 0.0033 'International Tables Vol C Tables 4.2.6.8 and 6.1.1.4'

loop_
_exptl_crystal_face_index_h
_exptl_crystal_face_index_k
_exptl_crystal_face_index_l
_exptl_crystal_face_perp_dist
1 0 0 0.0693
-1 0 0 0.0693
0 1 0 0.0770
0 -1 0 0.0770
1 0 -1 0.0385
-1 0 1 0.0385
-1 -1 1 0.0500
1 1 -1 0.0500

loop_
_geom_angle_atom_site_label_1
_geom_angle_atom_site_label_2
_geom_angle_atom_site_label_3
_geom_angle
_geom_angle_site_symmetry_1
_geom_angle_site_symmetry_3
Cu I Cu 60.53(2) . 2_756
Cu I Cu 103.80(2) . 1_556
Cu I Cu 82.61(2) 2_756 1_556
N1 Cu I 113.31(10) . .
N1 Cu Cu 143.58(9) . 2_756
I Cu Cu 60.70(2) . 2_756
N1 Cu I 114.54(10) . 2_756
I Cu I 119.47(2) . 2_756
Cu Cu I 58.76(2) 2_756 2_756
N1 Cu I 105.03(9) . 1_554
I Cu I 103.80(2) . 1_554
Cu Cu I 111.30(3) 2_756 1_554
I Cu I 97.39(2) 2_756 1_554
C2 N1 C6 116.7(3) . .
C2 N1 Cu 125.5(2) . .
C6 N1 Cu 117.7(2) . .
N3 C2 N1 125.1(3) . .
N3 C2 C3 116.7(3) . .
N1 C2 C3 118.2(3) . .
C2 C3 H31 107(3) . .
C2 C3 H32 109(3) . .
H31 C3 H32 114(4) . .
C2 C3 H33 116(3) . .
H31 C3 H33 106(5) . .
H32 C3 H33 105(4) . .
C2 N3 C4 117.1(3) . .
N3 C4 C5 121.8(3) . .
N3 C4 C4 116.2(4) . 2_665
C5 C4 C4 122.0(4) . 2_665
C4 C5 C6 117.5(3) . .
C4 C5 H5 120(3) . .
C6 C5 H5 122(3) . .
N1 C6 C5 121.8(3) . .
N1 C6 H6 119(2) . .
C5 C6 H6 119(2) . .

loop_
_geom_bond_atom_site_label_1
_geom_bond_atom_site_label_2
_geom_bond_distance
_geom_bond_site_symmetry_2
I Cu 2.6014(7) .
I Cu 2.6532(7) 2_756
I Cu 2.7347(8) 1_556
Cu N1 2.030(3) .
Cu Cu 2.6488(10) 2_756
Cu I 2.6532(7) 2_756
Cu I 2.7347(8) 1_554
N1 C2 1.342(5) .
N1 C6 1.342(5) .
C2 N3 1.332(4) .
C2 C3 1.495(5) .
C3 H31 0.89(5) .
C3 H32 1.01(5) .
C3 H33 0.94(6) .
N3 C4 1.342(4) .
C4 C5 1.370(5) .
C4 C4 1.477(6) 2_665
C5 C6 1.377(5) .
C5 H5 0.84(4) .
C6 H6 1.00(4) .

loop_
_geom_hbond_atom_site_label_D
_geom_hbond_atom_site_label_H
_geom_hbond_atom_site_label_A
_geom_hbond_distance_DH
_geom_hbond_distance_HA
_geom_hbond_distance_DA
_geom_hbond_angle_DHA
_geom_hbond_site_symmetry_A
C5 H5 N3 0.84(4) 2.51(4) 2.797(5) 102(3) 2_665

loop_
_geom_torsion_atom_site_label_1
_geom_torsion_atom_site_label_2
_geom_torsion_atom_site_label_3
_geom_torsion_atom_site_label_4
_geom_torsion
_geom_torsion_site_symmetry_1
_geom_torsion_site_symmetry_4
_geom_torsion_publ_flag
N3 C4 C4 N3 -180.0(3) 180(2) 2_665 2_665
